data_2236808
loop_
_publ_author_name
'Islor, Arun M.'
'Jagadeesh, M. R.'
'Suresh Kumar, H. M.'
'Ananda Kumari, R.'
'Gerber, Thomas'
'Hosten, Eric'
'Betz, Richard'

_publ_section_title
;
 <i>N</i>^1^-(4-Methylphenyl)piperidine-1,4-dicarboxamide
;
_journal_coeditor_code BG2489
_journal_issue 12
_journal_name_full 'Acta Crystallographica Section E'
_journal_page_first o3452
_journal_paper_doi 10.1107/S1600536812047836
_journal_volume 68
_journal_year 2012
_chemical_formula_iupac 'C14 H19 N3 O2'
_chemical_formula_moiety 'C14 H19 N3 O2'
_chemical_formula_sum 'C14 H19 N3 O2'
_chemical_formula_weight 261.32
_chemical_melting_point_gt 523
_chemical_melting_point_lt 521
_chemical_name_systematic
;
<i>N</i>^1^-(4-Methylphenyl)piperidine-1,4-dicarboxamide
;
_space_group_IT_number 14
_symmetry_cell_setting monoclinic
_symmetry_space_group_name_Hall '-P 2ybc'
_symmetry_space_group_name_H-M 'P 1 21/c 1'
_atom_sites_solution_hydrogens geom
_atom_sites_solution_primary direct
_atom_sites_solution_secondary difmap
_audit_creation_method SHELXL-97
_cell_angle_alpha 90.00
_cell_angle_beta 103.1130(10)
_cell_angle_gamma 90.00
_cell_formula_units_Z 4
_cell_length_a 5.01020(10)
_cell_length_b 28.6642(7)
_cell_length_c 10.1131(2)
_cell_measurement_reflns_used 9992
_cell_measurement_temperature 200(2)
_cell_measurement_theta_max 28.34
_cell_measurement_theta_min 2.19
_cell_volume 1414.51(5)
_computing_cell_refinement 'SAINT (Bruker, 2010)'
_computing_data_collection 'APEX2 (Bruker, 2010)'
_computing_data_reduction 'SAINT (Bruker, 2010)'
_computing_molecular_graphics 'ORTEP-3 (Farrugia, 2012) and <i>Mercury</i> (Macrae <i>et al.</i>, 2008)'
_computing_publication_material 'SHELXL97 (Sheldrick, 2008) and PLATON (Spek, 2009)'
_computing_structure_refinement 'SHELXL97 (Sheldrick, 2008)'
_computing_structure_solution 'SHELXS97 (Sheldrick, 2008)'
_diffrn_ambient_temperature 200(2)
_diffrn_measured_fraction_theta_full 0.996
_diffrn_measured_fraction_theta_max 0.996
_diffrn_measurement_device_type 'Bruker APEXII CCD'
_diffrn_measurement_method '\f and \w scans'
_diffrn_radiation_monochromator graphite
_diffrn_radiation_source 'fine-focus sealed tube'
_diffrn_radiation_type MoK\a
_diffrn_radiation_wavelength 0.71073
_diffrn_reflns_av_R_equivalents 0.0196
_diffrn_reflns_av_sigmaI/netI 0.0127
_diffrn_reflns_limit_h_max 6
_diffrn_reflns_limit_h_min -6
_diffrn_reflns_limit_k_max 38
_diffrn_reflns_limit_k_min -38
_diffrn_reflns_limit_l_max 13
_diffrn_reflns_limit_l_min -13
_diffrn_reflns_number 27256
_diffrn_reflns_theta_full 28.43
_diffrn_reflns_theta_max 28.43
_diffrn_reflns_theta_min 2.19
_exptl_absorpt_coefficient_mu 0.084
_exptl_absorpt_correction_T_max 0.9912
_exptl_absorpt_correction_T_min 0.9659
_exptl_absorpt_correction_type multi-scan
_exptl_absorpt_process_details
;
(SADABS; Bruker, 2008)
;
_exptl_crystal_colour colourless
_exptl_crystal_density_diffrn 1.227
_exptl_crystal_density_method 'not measured'
_exptl_crystal_description platelet
_exptl_crystal_F_000 560
_exptl_crystal_size_max 0.42
_exptl_crystal_size_mid 0.25
_exptl_crystal_size_min 0.11
_refine_diff_density_max 0.310
_refine_diff_density_min -0.194
_refine_ls_extinction_method none
_refine_ls_goodness_of_fit_ref 1.058
_refine_ls_hydrogen_treatment mixed
_refine_ls_matrix_type full
_refine_ls_number_parameters 185
_refine_ls_number_reflns 3556
_refine_ls_number_restraints 0
_refine_ls_restrained_S_all 1.058
_refine_ls_R_factor_all 0.0521
_refine_ls_R_factor_gt 0.0437
_refine_ls_shift/su_max 0.000
_refine_ls_shift/su_mean 0.000
_refine_ls_structure_factor_coef Fsqd
_refine_ls_weighting_details 'calc w=1/[\s^2^(Fo^2^)+(0.0614P)^2^+0.3543P] where P=(Fo^2^+2Fc^2^)/3'
_refine_ls_weighting_scheme calc
_refine_ls_wR_factor_gt 0.1163
_refine_ls_wR_factor_ref 0.1236
_reflns_number_gt 3014
_reflns_number_total 3556
_reflns_threshold_expression I>2\s(I)
_cod_data_source_file bg2489.cif
_cod_data_source_block I
_cod_original_cell_volume 1414.50(5)
_cod_original_sg_symbol_Hall ' -P 2ybc'
_cod_original_sg_symbol_H-M 'P 21/c'
_cod_database_code 2236808
_cod_database_fobs_code 2236808

loop_
_symmetry_equiv_pos_as_xyz
'x, y, z'
'-x, y+1/2, -z+1/2'
'-x, -y, -z'
'x, -y-1/2, z-1/2'

loop_
_atom_site_type_symbol
_atom_site_label
_atom_site_fract_x
_atom_site_fract_y
_atom_site_fract_z
_atom_site_U_iso_or_equiv
_atom_site_adp_type
_atom_site_calc_flag
_atom_site_refinement_flags
_atom_site_occupancy
_atom_site_symmetry_multiplicity
O O1 0.1615(2) 0.25725(3) 0.13744(9) 0.0434(2) Uani d . 1 1
O O2 0.31030(17) 0.05523(3) 0.44661(12) 0.0459(3) Uani d . 1 1
N N1 0.1515(2) 0.27199(3) 0.35689(10) 0.0330(2) Uani d . 1 1
H H1 0.155(3) 0.2596(5) 0.4318(17) 0.042(4) Uiso d . 1 1
N N2 0.3917(3) 0.20893(4) 0.30192(10) 0.0394(3) Uani d . 1 1
N N3 0.7377(2) 0.03696(4) 0.43233(13) 0.0386(3) Uani d . 1 1
H H3A 0.710(3) 0.0081(6) 0.4578(17) 0.049(4) Uiso d . 1 1
H H3B 0.898(3) 0.0466(6) 0.4190(16) 0.045(4) Uiso d . 1 1
C C1 -0.2229(5) 0.46134(6) 0.3273(2) 0.0767(6) Uani d . 1 1
H H1A -0.0793 0.4818 0.3082 0.115 Uiso calc R 1 1
H H1B -0.2613 0.4698 0.4150 0.115 Uiso calc R 1 1
H H1C -0.3898 0.4649 0.2556 0.115 Uiso calc R 1 1
C C2 0.2337(3) 0.24678(4) 0.25859(11) 0.0310(2) Uani d . 1 1
C C3 0.5469(3) 0.20076(4) 0.44066(12) 0.0368(3) Uani d . 1 1
H H3C 0.4867 0.2229 0.5031 0.044 Uiso calc R 1 1
H H3D 0.7444 0.2060 0.4461 0.044 Uiso calc R 1 1
C C4 0.5025(2) 0.15119(4) 0.48297(12) 0.0321(2) Uani d . 1 1
H H4A 0.3070 0.1467 0.4839 0.039 Uiso calc R 1 1
H H4B 0.6129 0.1456 0.5760 0.039 Uiso calc R 1 1
C C5 0.5848(2) 0.11644(4) 0.38535(12) 0.0301(2) Uani d . 1 1
H H5 0.7851 0.1202 0.3899 0.036 Uiso calc R 1 1
C C6 0.4276(3) 0.12705(4) 0.24063(13) 0.0409(3) Uani d . 1 1
H H6A 0.4911 0.1060 0.1765 0.049 Uiso calc R 1 1
H H6B 0.2297 0.1213 0.2327 0.049 Uiso calc R 1 1
C C7 0.4714(4) 0.17763(4) 0.20382(14) 0.0472(4) Uani d . 1 1
H H7A 0.6666 0.1827 0.2034 0.057 Uiso calc R 1 1
H H7B 0.3604 0.1845 0.1117 0.057 Uiso calc R 1 1
C C8 0.5337(2) 0.06691(4) 0.42456(12) 0.0305(2) Uani d . 1 1
C C11 0.0476(2) 0.31796(4) 0.34039(11) 0.0302(2) Uani d . 1 1
C C12 -0.1339(3) 0.33220(5) 0.41605(15) 0.0455(3) Uani d . 1 1
H H12 -0.2011 0.3104 0.4713 0.055 Uiso calc R 1 1
C C13 -0.2187(4) 0.37835(6) 0.41185(17) 0.0544(4) Uani d . 1 1
H H13 -0.3429 0.3877 0.4653 0.065 Uiso calc R 1 1
C C14 -0.1276(3) 0.41117(5) 0.33202(15) 0.0482(3) Uani d . 1 1
C C15 0.0491(3) 0.39607(5) 0.25471(15) 0.0452(3) Uani d . 1 1
H H15 0.1115 0.4177 0.1972 0.054 Uiso calc R 1 1
C C16 0.1383(3) 0.35025(4) 0.25839(13) 0.0383(3) Uani d . 1 1
H H16 0.2618 0.3409 0.2046 0.046 Uiso calc R 1 1

loop_
_atom_site_aniso_label
_atom_site_aniso_U_11
_atom_site_aniso_U_22
_atom_site_aniso_U_33
_atom_site_aniso_U_12
_atom_site_aniso_U_13
_atom_site_aniso_U_23
O1 0.0715(7) 0.0391(5) 0.0191(4) 0.0123(4) 0.0091(4) 0.0027(3)
O2 0.0244(4) 0.0361(5) 0.0818(7) 0.0014(3) 0.0219(4) 0.0156(4)
N1 0.0484(6) 0.0318(5) 0.0201(5) 0.0058(4) 0.0106(4) 0.0038(4)
N2 0.0650(7) 0.0307(5) 0.0221(5) 0.0115(5) 0.0094(5) 0.0012(4)
N3 0.0236(5) 0.0294(5) 0.0654(8) 0.0017(4) 0.0159(5) 0.0104(5)
C1 0.1017(15) 0.0434(9) 0.0764(13) 0.0245(9) 0.0024(11) -0.0068(8)
C2 0.0435(6) 0.0291(5) 0.0209(5) -0.0002(4) 0.0083(4) 0.0012(4)
C3 0.0458(7) 0.0307(6) 0.0301(6) 0.0028(5) 0.0011(5) 0.0018(4)
C4 0.0347(6) 0.0338(6) 0.0265(6) 0.0043(4) 0.0042(4) 0.0054(4)
C5 0.0241(5) 0.0282(5) 0.0410(6) 0.0009(4) 0.0135(4) 0.0063(4)
C6 0.0620(8) 0.0311(6) 0.0324(6) 0.0079(5) 0.0162(6) -0.0017(5)
C7 0.0824(10) 0.0338(6) 0.0312(6) 0.0140(6) 0.0253(7) 0.0051(5)
C8 0.0223(5) 0.0293(5) 0.0412(6) -0.0004(4) 0.0096(4) 0.0059(4)
C11 0.0347(5) 0.0326(5) 0.0219(5) 0.0022(4) 0.0033(4) -0.0010(4)
C12 0.0540(8) 0.0451(7) 0.0429(7) 0.0076(6) 0.0224(6) 0.0027(6)
C13 0.0629(9) 0.0538(9) 0.0502(9) 0.0195(7) 0.0205(7) -0.0047(7)
C14 0.0566(8) 0.0371(7) 0.0438(8) 0.0100(6) -0.0032(6) -0.0054(6)
C15 0.0570(8) 0.0345(6) 0.0403(7) -0.0013(6) 0.0035(6) 0.0052(5)
C16 0.0460(7) 0.0368(6) 0.0330(6) 0.0014(5) 0.0113(5) 0.0029(5)

loop_
_atom_type_symbol
_atom_type_description
_atom_type_scat_dispersion_real
_atom_type_scat_dispersion_imag
_atom_type_scat_source
C C 0.0033 0.0016 'International Tables Vol C Tables 4.2.6.8 and 6.1.1.4'
H H 0.0000 0.0000 'International Tables Vol C Tables 4.2.6.8 and 6.1.1.4'
N N 0.0061 0.0033 'International Tables Vol C Tables 4.2.6.8 and 6.1.1.4'
O O 0.0106 0.0060 'International Tables Vol C Tables 4.2.6.8 and 6.1.1.4'

loop_
_geom_angle_atom_site_label_1
_geom_angle_atom_site_label_2
_geom_angle_atom_site_label_3
_geom_angle
C2 N1 C11 124.85(10)
C2 N1 H1 119.3(11)
C11 N1 H1 115.8(11)
C2 N2 C7 120.14(10)
C2 N2 C3 125.68(10)
C7 N2 C3 112.74(10)
C8 N3 H3A 117.0(11)
C8 N3 H3B 120.2(10)
H3A N3 H3B 122.7(15)
C14 C1 H1A 109.5
C14 C1 H1B 109.5
H1A C1 H1B 109.5
C14 C1 H1C 109.5
H1A C1 H1C 109.5
H1B C1 H1C 109.5
O1 C2 N2 122.28(11)
O1 C2 N1 121.69(11)
N2 C2 N1 116.01(10)
N2 C3 C4 109.95(10)
N2 C3 H3C 109.7
C4 C3 H3C 109.7
N2 C3 H3D 109.7
C4 C3 H3D 109.7
H3C C3 H3D 108.2
C3 C4 C5 110.57(10)
C3 C4 H4A 109.5
C5 C4 H4A 109.5
C3 C4 H4B 109.5
C5 C4 H4B 109.5
H4A C4 H4B 108.1
C8 C5 C4 110.93(9)
C8 C5 C6 110.94(10)
C4 C5 C6 109.52(9)
C8 C5 H5 108.5
C4 C5 H5 108.5
C6 C5 H5 108.5
C7 C6 C5 110.61(11)
C7 C6 H6A 109.5
C5 C6 H6A 109.5
C7 C6 H6B 109.5
C5 C6 H6B 109.5
H6A C6 H6B 108.1
N2 C7 C6 110.00(10)
N2 C7 H7A 109.7
C6 C7 H7A 109.7
N2 C7 H7B 109.7
C6 C7 H7B 109.7
H7A C7 H7B 108.2
O2 C8 N3 122.17(11)
O2 C8 C5 121.06(10)
N3 C8 C5 116.76(10)
C12 C11 C16 118.82(11)
C12 C11 N1 118.89(11)
C16 C11 N1 122.10(11)
C11 C12 C13 120.15(13)
C11 C12 H12 119.9
C13 C12 H12 119.9
C14 C13 C12 121.80(14)
C14 C13 H13 119.1
C12 C13 H13 119.1
C15 C14 C13 117.23(13)
C15 C14 C1 121.33(16)
C13 C14 C1 121.42(16)
C14 C15 C16 121.86(13)
C14 C15 H15 119.1
C16 C15 H15 119.1
C15 C16 C11 120.11(12)
C15 C16 H16 119.9
C11 C16 H16 119.9

loop_
_geom_bond_atom_site_label_1
_geom_bond_atom_site_label_2
_geom_bond_distance
O1 C2 1.2333(14)
O2 C8 1.2360(13)
N1 C2 1.3659(15)
N1 C11 1.4127(15)
N1 H1 0.834(17)
N2 C2 1.3560(15)
N2 C7 1.4588(16)
N2 C3 1.4605(15)
N3 C8 1.3235(14)
N3 H3A 0.886(18)
N3 H3B 0.890(17)
C1 C14 1.513(2)
C1 H1A 0.9800
C1 H1B 0.9800
C1 H1C 0.9800
C3 C4 1.5151(16)
C3 H3C 0.9900
C3 H3D 0.9900
C4 C5 1.5238(16)
C4 H4A 0.9900
C4 H4B 0.9900
C5 C8 1.5114(15)
C5 C6 1.5270(17)
C5 H5 1.0000
C6 C7 1.5249(18)
C6 H6A 0.9900
C6 H6B 0.9900
C7 H7A 0.9900
C7 H7B 0.9900
C11 C12 1.3763(17)
C11 C16 1.3863(17)
C12 C13 1.387(2)
C12 H12 0.9500
C13 C14 1.383(2)
C13 H13 0.9500
C14 C15 1.377(2)
C15 C16 1.3852(18)
C15 H15 0.9500
C16 H16 0.9500

loop_
_geom_hbond_atom_site_label_D
_geom_hbond_atom_site_label_H
_geom_hbond_atom_site_label_A
_geom_hbond_site_symmetry_A
_geom_hbond_distance_DH
_geom_hbond_distance_HA
_geom_hbond_distance_DA
_geom_hbond_angle_DHA
N1 H1 O1 4_566 0.834(17) 2.128(17) 2.9481(13) 167.9(15)
N3 H3A O2 3_656 0.886(18) 2.071(18) 2.9451(14) 168.9(15)
N3 H3B O2 1_655 0.890(17) 2.034(17) 2.8875(13) 160.3(15)
C3 H3C O1 4_566 0.99 2.41 3.2987(17) 148.5

loop_
_geom_torsion_atom_site_label_1
_geom_torsion_atom_site_label_2
_geom_torsion_atom_site_label_3
_geom_torsion_atom_site_label_4
_geom_torsion
C7 N2 C2 O1 -3.0(2)
C3 N2 C2 O1 162.27(13)
C7 N2 C2 N1 175.02(12)
C3 N2 C2 N1 -19.70(19)
C11 N1 C2 O1 -18.65(19)
C11 N1 C2 N2 163.31(11)
C2 N2 C3 C4 134.00(13)
C7 N2 C3 C4 -59.78(15)
N2 C3 C4 C5 57.39(13)
C3 C4 C5 C8 -178.42(9)
C3 C4 C5 C6 -55.63(13)
C8 C5 C6 C7 177.79(10)
C4 C5 C6 C7 55.01(13)
C2 N2 C7 C6 -133.78(13)
C3 N2 C7 C6 59.15(16)
C5 C6 C7 N2 -56.27(16)
C4 C5 C8 O2 50.08(16)
C6 C5 C8 O2 -71.88(15)
C4 C5 C8 N3 -130.68(12)
C6 C5 C8 N3 107.35(13)
C2 N1 C11 C12 151.54(13)
C2 N1 C11 C16 -33.52(18)
C16 C11 C12 C13 -1.4(2)
N1 C11 C12 C13 173.76(13)
C11 C12 C13 C14 0.5(2)
C12 C13 C14 C15 0.9(2)
C12 C13 C14 C1 179.54(16)
C13 C14 C15 C16 -1.5(2)
C1 C14 C15 C16 179.85(15)
C14 C15 C16 C11 0.7(2)
C12 C11 C16 C15 0.76(19)
N1 C11 C16 C15 -174.18(12)

loop_
_cod_related_entry_id
_cod_related_entry_database
_cod_related_entry_code
1 ChemSpider 1487199
